data_4060128
loop_
_publ_author_name
'Rainer Vollmerhaus'
'Robert Tomaszewski'
'Pengcheng Shao'
'Nicholas J. Taylor'
'Kevin J. Wiacek'
'Stewart P. Lewis'
'Abdulaziz Al-Humydi'
'Scott Collins'

_journal_name_full Organometallics
_journal_paper_doi 10.1021/om0492350
_journal_year 2005
_chemical_formula_sum 'C33 H35 N2 P Ti'
_chemical_formula_weight 538.50
_space_group_IT_number 14
_symmetry_cell_setting monoclinic
_symmetry_space_group_name_Hall '-P 2ybc'
_symmetry_space_group_name_H-M 'P 1 21/c 1'
_atom_sites_solution_hydrogens geom
_atom_sites_solution_primary 'Patterson and Fourier'
_atom_sites_solution_secondary difmap
_cell_angle_alpha 90.00
_cell_angle_beta 97.86(1)
_cell_angle_gamma 90.00
_cell_formula_units_Z 4
_cell_length_a 8.998(1)
_cell_length_b 25.879(2)
_cell_length_c 12.215(1)
_cell_measurement_reflns_used 25
_cell_measurement_temperature 180(2)
_cell_measurement_theta_max 15.57
_cell_measurement_theta_min 10.45
_cell_volume 2817.7(4)
_diffrn_ambient_temperature 180(2)
_diffrn_detector_area_resol_mean ?
_diffrn_measurement_device_type 'Siemens P4'
_diffrn_measurement_method Omega
_diffrn_radiation_monochromator graphite
_diffrn_radiation_source 'fine-focus sealed tube'
_diffrn_radiation_type MoK\a
_diffrn_radiation_wavelength 0.71073
_diffrn_reflns_av_R_equivalents 0.0135
_diffrn_reflns_av_sigmaI/netI 0.0328
_diffrn_reflns_limit_h_max 11
_diffrn_reflns_limit_h_min 0
_diffrn_reflns_limit_k_max 34
_diffrn_reflns_limit_k_min 0
_diffrn_reflns_limit_l_max 15
_diffrn_reflns_limit_l_min -16
_diffrn_reflns_number 7210
_diffrn_reflns_theta_max 28.00
_diffrn_reflns_theta_min 2.28
_diffrn_standards_decay_% +/-2%
_diffrn_standards_interval_count 100
_diffrn_standards_interval_time ?
_diffrn_standards_number 3
_exptl_absorpt_coefficient_mu 0.385
_exptl_absorpt_correction_T_max 0.886
_exptl_absorpt_correction_T_min 0.863
_exptl_absorpt_correction_type integration
_exptl_absorpt_process_details 'Face-indexed analytical'
_exptl_crystal_colour Red
_exptl_crystal_density_diffrn 1.269
_exptl_crystal_density_meas ?
_exptl_crystal_density_method 'not measured'
_exptl_crystal_description 'Needle prism fragment'
_exptl_crystal_F_000 1136
_exptl_crystal_size_max 0.70
_exptl_crystal_size_mid ?
_exptl_crystal_size_min 0.36
_refine_ls_extinction_coef ?
_refine_ls_extinction_method none
_refine_ls_goodness_of_fit_ref 1.940
_refine_ls_hydrogen_treatment mixed
_refine_ls_matrix_type full
_refine_ls_number_parameters 338
_refine_ls_number_reflns 6804
_refine_ls_number_restraints 0
_refine_ls_restrained_S_all 1.940
_refine_ls_R_factor_all 0.0463
_refine_ls_R_factor_gt 0.0343
_refine_ls_shift/su_max 0.009
_refine_ls_shift/su_mean 0.000
_refine_ls_structure_factor_coef Fsqd
_refine_ls_weighting_details 'calc w=1/[\s^2^(Fo^2^)+(0.0010P)^2^+0.0000P] where P=(Fo^2^+2Fc^2^)/3'
_refine_ls_weighting_scheme calc
_refine_ls_wR_factor_gt 0.0681
_refine_ls_wR_factor_ref 0.0689
_reflns_number_gt 5341
_reflns_number_total 6804
_reflns_threshold_expression >2sigma(I)
_cod_depositor_comments
;
The following automatic conversions were performed:
'_symmetry_cell_setting' value 'Monoclinic' changed to 'monoclinic'
according to '/home/saulius/struct/CIF-dictionaries/cif_core.dic'
dictionary named 'cif_core.dic' version 2.4.1 from
2010-06-29.

'_exptl_absorpt_correction_type' value 'Integration' changed
to 'integration' according to
'/home/saulius/struct/CIF-dictionaries/cif_core.dic' dictionary named
'cif_core.dic' version 2.4.1 from 2010-06-29.

Automatic conversion script
Id: cif_fix_enum 1527 2010-12-29 10:47:43Z saulius 
;
_cod_original_sg_symbol_H-M P2(1)/c
_cod_database_code 4060128

loop_
_symmetry_equiv_pos_as_xyz
'x, y, z'
'-x, y+1/2, -z+1/2'
'-x, -y, -z'
'x, -y-1/2, z-1/2'

loop_
_atom_site_label
_atom_site_type_symbol
_atom_site_fract_x
_atom_site_fract_y
_atom_site_fract_z
_atom_site_U_iso_or_equiv
_atom_site_adp_type
_atom_site_occupancy
_atom_site_symmetry_multiplicity
_atom_site_calc_flag
_atom_site_refinement_flags
_atom_site_disorder_assembly
_atom_site_disorder_group
Ti1 Ti 0.09076(3) 0.318955(11) 0.27914(2) 0.02139(7) Uani 1 1 d . . .
P1 P 0.35562(4) 0.379547(15) 0.29250(3) 0.02133(9) Uani 1 1 d . . .
N1 N 0.32610(13) 0.31824(5) 0.28531(10) 0.0215(3) Uani 1 1 d . . .
N2 N 0.18294(13) 0.39598(5) 0.28693(10) 0.0225(3) Uani 1 1 d . . .
C1 C 0.0116(2) 0.29345(8) 0.09588(13) 0.0398(5) Uani 1 1 d . . .
H1 H 0.0800 0.2772 0.0568 0.048 Uiso 1 1 calc R . .
C2 C -0.0136(2) 0.34656(8) 0.10050(14) 0.0417(5) Uani 1 1 d . . .
H2 H 0.0345 0.3720 0.0645 0.050 Uiso 1 1 calc R . .
C3 C -0.12339(19) 0.35485(7) 0.16834(15) 0.0385(4) Uani 1 1 d . . .
H3 H -0.1606 0.3868 0.1861 0.046 Uiso 1 1 calc R . .
C4 C -0.16802(18) 0.30723(7) 0.20510(14) 0.0357(4) Uani 1 1 d . . .
H4 H -0.2407 0.3018 0.2512 0.043 Uiso 1 1 calc R . .
C5 C -0.08470(19) 0.26907(7) 0.16086(14) 0.0364(4) Uani 1 1 d . . .
H5 H -0.0917 0.2337 0.1724 0.044 Uiso 1 1 calc R . .
C6 C 0.46505(17) 0.40297(6) 0.41785(13) 0.0244(3) Uani 1 1 d . . .
C7 C 0.38947(19) 0.42171(6) 0.50081(13) 0.0310(4) Uani 1 1 d . . .
H7 H 0.2851 0.4214 0.4914 0.037 Uiso 1 1 calc R . .
C8 C 0.4677(2) 0.44102(7) 0.59771(14) 0.0361(4) Uani 1 1 d . . .
H8 H 0.4159 0.4536 0.6529 0.043 Uiso 1 1 calc R . .
C9 C 0.6225(2) 0.44156(6) 0.61232(14) 0.0357(4) Uani 1 1 d . . .
H9 H 0.6752 0.4555 0.6764 0.043 Uiso 1 1 calc R . .
C10 C 0.69874(19) 0.42144(7) 0.53185(14) 0.0377(4) Uani 1 1 d . . .
H10 H 0.8031 0.4208 0.5428 0.045 Uiso 1 1 calc R . .
C11 C 0.62159(18) 0.40217(6) 0.43495(14) 0.0320(4) Uani 1 1 d . . .
H11 H 0.6740 0.3886 0.3810 0.038 Uiso 1 1 calc R . .
C12 C 0.45156(16) 0.40206(6) 0.18104(13) 0.0251(3) Uani 1 1 d . . .
C13 C 0.54387(18) 0.44553(6) 0.18899(14) 0.0313(4) Uani 1 1 d . . .
H13 H 0.5603 0.4639 0.2550 0.038 Uiso 1 1 calc R . .
C14 C 0.6111(2) 0.46158(7) 0.09971(16) 0.0408(5) Uani 1 1 d . . .
H14 H 0.6729 0.4905 0.1059 0.049 Uiso 1 1 calc R . .
C15 C 0.5869(2) 0.43480(7) 0.00160(16) 0.0408(5) Uani 1 1 d . . .
H15 H 0.6328 0.4456 -0.0582 0.049 Uiso 1 1 calc R . .
C16 C 0.49447(19) 0.39196(7) -0.00840(14) 0.0357(4) Uani 1 1 d . . .
H16 H 0.4773 0.3742 -0.0751 0.043 Uiso 1 1 calc R . .
C17 C 0.42731(18) 0.37549(6) 0.08110(13) 0.0295(4) Uani 1 1 d . . .
H17 H 0.3657 0.3465 0.0743 0.035 Uiso 1 1 calc R . .
C18 C 0.43877(16) 0.27931(5) 0.29444(12) 0.0207(3) Uani 1 1 d . . .
C19 C 0.53184(17) 0.27020(6) 0.39256(12) 0.0265(3) Uani 1 1 d . . .
H19 H 0.5242 0.2910 0.4536 0.032 Uiso 1 1 calc R . .
C20 C 0.63638(18) 0.23041(6) 0.40092(13) 0.0284(4) Uani 1 1 d . . .
H20 H 0.6986 0.2253 0.4673 0.034 Uiso 1 1 calc R . .
C21 C 0.64964(17) 0.19822(6) 0.31217(13) 0.0258(3) Uani 1 1 d . . .
C22 C 0.55470(18) 0.20698(6) 0.21461(13) 0.0272(4) Uani 1 1 d . . .
H22 H 0.5609 0.1856 0.1542 0.033 Uiso 1 1 calc R . .
C23 C 0.45067(17) 0.24687(6) 0.20509(13) 0.0257(3) Uani 1 1 d . . .
H23 H 0.3885 0.2520 0.1386 0.031 Uiso 1 1 calc R . .
C24 C 0.76295(18) 0.15510(6) 0.32104(15) 0.0354(4) Uani 1 1 d . . .
H24X H 0.8206 0.1555 0.3932 0.053 Uiso 1 1 calc R . .
H24Y H 0.8286 0.1597 0.2661 0.053 Uiso 1 1 calc R . .
H24Z H 0.7119 0.1226 0.3094 0.053 Uiso 1 1 calc R . .
C25 C 0.11688(16) 0.44544(6) 0.26722(13) 0.0235(3) Uani 1 1 d . . .
C26 C 0.12813(17) 0.47419(6) 0.17219(13) 0.0280(4) Uani 1 1 d . . .
H26 H 0.1867 0.4620 0.1206 0.034 Uiso 1 1 calc R . .
C27 C 0.05254(18) 0.52103(6) 0.15367(14) 0.0324(4) Uani 1 1 d . . .
H27 H 0.0624 0.5396 0.0899 0.039 Uiso 1 1 calc R . .
C28 C -0.03679(18) 0.54064(6) 0.22749(15) 0.0322(4) Uani 1 1 d . . .
C29 C -0.04761(18) 0.51194(6) 0.32172(14) 0.0334(4) Uani 1 1 d . . .
H29 H -0.1068 0.5242 0.3729 0.040 Uiso 1 1 calc R . .
C30 C 0.02777(17) 0.46538(6) 0.34169(14) 0.0289(4) Uani 1 1 d . . .
H30 H 0.0185 0.4472 0.4060 0.035 Uiso 1 1 calc R . .
C31 C -0.1218(2) 0.59075(7) 0.20642(18) 0.0486(5) Uani 1 1 d . . .
H31X H -0.2275 0.5842 0.2014 0.073 Uiso 1 1 calc R . .
H31Y H -0.1000 0.6056 0.1384 0.073 Uiso 1 1 calc R . .
H31Z H -0.0918 0.6143 0.2661 0.073 Uiso 1 1 calc R . .
C32 C 0.13828(18) 0.24133(6) 0.33872(14) 0.0328(4) Uani 1 1 d . . .
H32X H 0.2105 0.2424 0.4042 0.049 Uiso 1 1 calc R . .
H32Y H 0.1779 0.2215 0.2829 0.049 Uiso 1 1 calc R . .
H32Z H 0.0475 0.2255 0.3555 0.049 Uiso 1 1 calc R . .
C33 C 0.00081(19) 0.33109(6) 0.42902(13) 0.0335(4) Uani 1 1 d . . .
H33X H 0.0813 0.3343 0.4889 0.050 Uiso 1 1 calc R . .
H33Y H -0.0615 0.3023 0.4425 0.050 Uiso 1 1 calc R . .
H33Z H -0.0580 0.3622 0.4234 0.050 Uiso 1 1 calc R . .

loop_
_atom_site_aniso_label
_atom_site_aniso_U_11
_atom_site_aniso_U_22
_atom_site_aniso_U_33
_atom_site_aniso_U_23
_atom_site_aniso_U_13
_atom_site_aniso_U_12
Ti1 0.01882(13) 0.02347(14) 0.02138(14) -0.00059(12) 0.00095(10) -0.00095(12)
P1 0.01824(19) 0.02054(19) 0.0247(2) -0.00358(17) 0.00107(15) 0.00041(16)
N1 0.0185(6) 0.0204(6) 0.0251(7) -0.0025(5) 0.0009(5) 0.0009(5)
N2 0.0180(6) 0.0207(6) 0.0285(7) -0.0023(5) 0.0014(5) 0.0017(5)
C1 0.0324(10) 0.0617(13) 0.0239(9) -0.0120(9) -0.0003(8) -0.0025(9)
C2 0.0415(11) 0.0515(12) 0.0275(10) 0.0109(9) -0.0113(8) -0.0168(10)
C3 0.0313(9) 0.0377(10) 0.0412(11) -0.0006(8) -0.0138(8) 0.0045(8)
C4 0.0208(8) 0.0492(11) 0.0360(10) -0.0028(8) -0.0008(7) -0.0059(8)
C5 0.0371(10) 0.0336(10) 0.0348(10) -0.0037(8) -0.0084(8) -0.0087(8)
C6 0.0233(8) 0.0201(8) 0.0285(8) -0.0031(6) -0.0013(7) 0.0000(6)
C7 0.0266(8) 0.0332(9) 0.0325(9) -0.0062(7) 0.0012(7) 0.0018(7)
C8 0.0413(10) 0.0336(10) 0.0329(10) -0.0104(8) 0.0034(8) 0.0039(8)
C9 0.0416(10) 0.0284(9) 0.0330(9) -0.0048(8) -0.0090(8) -0.0046(8)
C10 0.0269(9) 0.0395(10) 0.0436(11) -0.0057(9) -0.0064(8) -0.0031(8)
C11 0.0256(8) 0.0352(10) 0.0345(9) -0.0069(8) 0.0009(7) 0.0022(7)
C12 0.0186(7) 0.0247(8) 0.0322(9) 0.0009(7) 0.0044(7) 0.0034(6)
C13 0.0299(9) 0.0246(9) 0.0390(10) 0.0008(7) 0.0036(8) 0.0006(7)
C14 0.0332(10) 0.0297(10) 0.0603(13) 0.0111(9) 0.0098(9) -0.0011(8)
C15 0.0383(10) 0.0392(11) 0.0483(12) 0.0163(9) 0.0183(9) 0.0095(9)
C16 0.0390(10) 0.0359(10) 0.0336(9) 0.0033(8) 0.0104(8) 0.0098(8)
C17 0.0276(8) 0.0276(9) 0.0341(9) -0.0015(7) 0.0067(7) 0.0020(7)
C18 0.0181(7) 0.0189(7) 0.0248(8) -0.0007(6) 0.0020(6) -0.0009(6)
C19 0.0302(9) 0.0252(8) 0.0234(8) -0.0037(7) 0.0011(7) -0.0008(7)
C20 0.0277(8) 0.0267(9) 0.0277(9) 0.0035(7) -0.0079(7) -0.0001(7)
C21 0.0228(8) 0.0204(8) 0.0338(9) 0.0042(7) 0.0019(7) 0.0010(6)
C22 0.0313(9) 0.0234(8) 0.0268(8) -0.0045(7) 0.0037(7) 0.0053(7)
C23 0.0257(8) 0.0271(8) 0.0227(8) -0.0003(7) -0.0025(7) 0.0039(7)
C24 0.0303(9) 0.0303(9) 0.0448(11) 0.0059(8) 0.0022(8) 0.0066(8)
C25 0.0171(8) 0.0221(8) 0.0299(9) -0.0038(6) -0.0023(6) -0.0002(6)
C26 0.0225(8) 0.0276(9) 0.0333(9) -0.0017(7) 0.0017(7) -0.0006(7)
C27 0.0282(9) 0.0278(9) 0.0395(10) 0.0064(8) -0.0010(8) -0.0035(7)
C28 0.0221(8) 0.0223(8) 0.0498(11) -0.0009(8) -0.0030(8) -0.0010(7)
C29 0.0248(8) 0.0314(9) 0.0441(10) -0.0093(8) 0.0051(8) 0.0043(7)
C30 0.0265(8) 0.0278(9) 0.0323(9) -0.0011(7) 0.0043(7) 0.0039(7)
C31 0.0348(11) 0.0282(10) 0.0817(15) 0.0075(10) 0.0044(10) 0.0057(8)
C32 0.0289(9) 0.0302(9) 0.0397(10) 0.0051(8) 0.0063(8) -0.0025(7)
C33 0.0338(9) 0.0371(10) 0.0311(9) -0.0008(7) 0.0092(8) -0.0002(8)
